data_7027958
loop_
_publ_author_name
'James, Stuart L.'
'Mingos, D. Michael P.'
'Xu, Xingling'
'White, Andrew J. P.'
'Williams, David J.'

_publ_section_title
;
 Orotate complexes of rhodium(I) and iridium(I): effect of coligand,
 counter ion, and solvent of crystallisation on association via
 complementary hydrogen bonding
;
_journal_issue 8
_journal_name_full 'Journal of the Chemical Society, Dalton Transactions'
_journal_page_first 1335
_journal_paper_doi 10.1039/a708205c
_journal_year 1998
_chemical_formula_sum 'C20 H32 Cl2 Ir N3 O4'
_chemical_formula_weight 641.59
_chemical_name_systematic
; 
 ? 
;
_space_group_IT_number 15
_symmetry_cell_setting monoclinic
_symmetry_space_group_name_Hall '-C 2yc'
_symmetry_space_group_name_H-M 'C 1 2/c 1'
_atom_sites_solution_hydrogens geom
_atom_sites_solution_primary direct
_atom_sites_solution_secondary difmap
_audit_creation_method SHELXL
_cell_angle_alpha 90.00
_cell_angle_beta 96.832(4)
_cell_angle_gamma 90.00
_cell_formula_units_Z 8
_cell_length_a 15.9618(10)
_cell_length_b 9.8810(2)
_cell_length_c 29.6845(11)
_cell_measurement_reflns_used 30
_cell_measurement_temperature 203(2)
_cell_measurement_theta_max 27.98
_cell_measurement_theta_min 11.20
_cell_volume 4648.6(4)
_computing_cell_refinement 'Siemens XSCANS'
_computing_data_collection 'Siemens XSCANS'
_computing_data_reduction 'Siemens SHELXTL'
_computing_molecular_graphics 'Siemens SHELXTL'
_computing_publication_material 'Siemens SHELXTL'
_computing_structure_refinement 'SHELXL-93 (Sheldrick, 1993)'
_computing_structure_solution 'SHELXS-86 (Sheldrick, 1990)'
_diffrn_ambient_temperature 203(2)
_diffrn_measurement_device 'Siemens P4'
_diffrn_measurement_method '\w scans'
_diffrn_radiation_monochromator graphite
_diffrn_radiation_source 'fine-focus sealed tube'
_diffrn_radiation_type CuK\a
_diffrn_radiation_wavelength 1.54178
_diffrn_reflns_av_R_equivalents 0.0388
_diffrn_reflns_av_sigmaI/netI 0.0384
_diffrn_reflns_limit_h_max 18
_diffrn_reflns_limit_h_min 0
_diffrn_reflns_limit_k_max 11
_diffrn_reflns_limit_k_min 0
_diffrn_reflns_limit_l_max 33
_diffrn_reflns_limit_l_min -33
_diffrn_reflns_number 3795
_diffrn_reflns_theta_max 61.99
_diffrn_reflns_theta_min 3.00
_diffrn_standards_decay_% 10.45
_diffrn_standards_interval_count 97
_diffrn_standards_number 3
_exptl_absorpt_coefficient_mu 13.498
_exptl_absorpt_correction_T_max 0.2200
_exptl_absorpt_correction_T_min 0.0868
_exptl_absorpt_correction_type Semi-empirical
_exptl_crystal_colour Yellow
_exptl_crystal_density_diffrn 1.833
_exptl_crystal_description Prisms
_exptl_crystal_F_000 2528
_exptl_crystal_size_max 0.23
_exptl_crystal_size_mid 0.10
_exptl_crystal_size_min 0.08
_refine_diff_density_max 1.065
_refine_diff_density_min -0.897
_refine_diff_density_rms 0.146
_refine_ls_extinction_coef 0.00009(2)
_refine_ls_extinction_expression Fc^*^=kFc[1+0.001xFc^2^\l^3^/sin(2\q)]^-1/4^
_refine_ls_extinction_method SHELXL
_refine_ls_goodness_of_fit_all 1.046
_refine_ls_goodness_of_fit_obs 1.071
_refine_ls_matrix_type full
_refine_ls_number_parameters 280
_refine_ls_number_reflns 3634
_refine_ls_number_restraints 8
_refine_ls_restrained_S_all 1.067
_refine_ls_restrained_S_obs 1.069
_refine_ls_R_factor_all 0.0526
_refine_ls_R_factor_obs 0.0419
_refine_ls_shift/esd_max -0.001
_refine_ls_shift/esd_mean 0.000
_refine_ls_structure_factor_coef Fsqd
_refine_ls_weighting_details 'w=1/[\s^2^(Fo^2^)+(0.0679P)^2^+10.0693P] where P=(Fo^2^+2Fc^2^)/3'
_refine_ls_weighting_scheme calc
_refine_ls_wR_factor_all 0.1136
_refine_ls_wR_factor_obs 0.1040
_reflns_number_observed 3063
_reflns_number_total 3649
_reflns_observed_criterion >2sigma(I)
_cod_data_source_file c708205sup1.cif
_cod_data_source_block 2
_cod_depositor_comments
;
The following automatic conversions were performed:

'_symmetry_cell_setting' value 'Monoclinic' changed to 'monoclinic'
according to /home/saulius/struct/CIF-dictionaries/cif_core.dic
dictionary named 'cif_core.dic' version 2.4.2 from 2011-04-26.

Automatic conversion script
Id: cif_fix_values 1891 2012-01-12 08:04:46Z andrius 

The following automatic conversions were performed:

'_refine_ls_weighting_scheme' value 'calc
w=1/[\s^2^(Fo^2^)+(0.0679P)^2^+10.0693P] where P=(Fo^2^+2Fc^2^)/3'
was changed to 'calc'. New tag '_refine_ls_weighting_details' was
created. The value of the new tag was set to
'w=1/[\s^2^(Fo^2^)+(0.0679P)^2^+10.0693P] where P=(Fo^2^+2Fc^2^)/3'.

Automatic conversion script
Id: cif_fix_values 3143 2015-03-26 13:38:13Z robertas 
;
_cod_original_sg_symbol_H-M C2/c
_cod_original_formula_sum 'C20 H32 N3 O4 Cl2 Ir'
_cod_database_code 7027958

loop_
_symmetry_equiv_pos_as_xyz
'x, y, z'
'-x, y, -z+1/2'
'x+1/2, y+1/2, z'
'-x+1/2, y+1/2, -z+1/2'
'-x, -y, -z'
'x, -y, z-1/2'
'-x+1/2, -y+1/2, -z'
'x+1/2, -y+1/2, z-1/2'

loop_
_atom_site_aniso_label
_atom_site_aniso_U_11
_atom_site_aniso_U_22
_atom_site_aniso_U_33
_atom_site_aniso_U_23
_atom_site_aniso_U_13
_atom_site_aniso_U_12
Ir 0.0288(2) 0.0361(2) 0.0260(2) -0.00062(11) 0.00235(12) 0.00213(12)
N1 0.035(3) 0.027(3) 0.026(3) 0.001(2) 0.004(2) 0.002(2)
C2 0.036(4) 0.030(3) 0.025(3) 0.000(3) 0.007(3) 0.003(3)
C3 0.039(4) 0.042(4) 0.029(4) 0.004(3) 0.009(3) 0.001(3)
C4 0.033(4) 0.037(4) 0.033(4) -0.005(3) 0.011(3) -0.005(3)
O4 0.028(3) 0.073(4) 0.046(3) -0.004(3) 0.013(2) -0.003(3)
N5 0.031(3) 0.037(3) 0.032(3) 0.003(2) 0.005(3) 0.001(2)
C6 0.029(4) 0.026(3) 0.027(4) -0.008(2) 0.006(3) -0.003(3)
O6 0.028(3) 0.049(3) 0.029(3) 0.006(2) 0.001(2) -0.001(2)
C7 0.038(4) 0.052(4) 0.025(4) -0.002(3) 0.002(3) 0.004(3)
O7 0.049(4) 0.113(6) 0.018(3) 0.010(3) 0.006(2) 0.006(4)
O8 0.031(3) 0.076(4) 0.040(3) 0.002(3) 0.005(2) 0.011(3)
C11 0.033(4) 0.054(5) 0.040(4) 0.013(3) 0.007(3) 0.009(4)
C12 0.033(4) 0.055(5) 0.049(5) -0.015(4) -0.004(4) 0.012(4)
C13 0.042(5) 0.040(4) 0.052(5) -0.011(4) 0.004(4) -0.004(4)
C14 0.040(5) 0.036(4) 0.056(5) -0.006(3) 0.012(4) -0.005(3)
C15 0.037(4) 0.039(4) 0.036(4) -0.003(3) 0.009(3) 0.000(3)
C16 0.027(4) 0.037(4) 0.041(4) 0.001(3) 0.006(3) -0.001(3)
C17 0.038(4) 0.041(4) 0.039(4) -0.001(3) 0.009(3) 0.001(3)
C18 0.035(4) 0.035(4) 0.052(5) 0.001(3) 0.015(4) 0.004(3)
N20 0.040(4) 0.048(4) 0.028(3) -0.004(3) 0.008(3) -0.008(3)
C21 0.053(5) 0.077(6) 0.030(4) -0.004(4) 0.001(4) -0.014(5)
C22 0.067(7) 0.122(11) 0.059(7) 0.025(7) -0.011(6) 0.007(7)
C23 0.043(5) 0.042(4) 0.044(4) -0.006(3) 0.000(4) 0.002(4)
C24 0.046(5) 0.047(5) 0.081(7) -0.004(5) -0.003(5) -0.011(4)
C25 0.052(5) 0.039(4) 0.048(5) -0.012(3) 0.014(4) -0.005(4)
C26 0.070(6) 0.043(5) 0.053(5) 0.005(4) 0.008(5) 0.004(4)
C30 0.056(6) 0.075(6) 0.038(4) 0.001(4) -0.002(4) 0.005(5)
Cl1 0.070(2) 0.083(2) 0.0584(14) -0.0135(12) 0.0105(12) 0.0001(14)
Cl2 0.066(2) 0.092(2) 0.0504(13) -0.0157(12) 0.0045(11) -0.0020(14)

loop_
_atom_site_label
_atom_site_type_symbol
_atom_site_fract_x
_atom_site_fract_y
_atom_site_fract_z
_atom_site_U_iso_or_equiv
_atom_site_thermal_displace_type
_atom_site_occupancy
_atom_site_calc_flag
_atom_site_refinement_flags
Ir Ir 0.71124(2) 0.01114(3) 0.661457(9) 0.0304(2) Uani 1 d .
N1 N 0.8427(4) 0.0077(5) 0.6608(2) 0.0292(12) Uani 1 d .
C2 C 0.8654(5) 0.0337(7) 0.6188(2) 0.0301(14) Uani 1 d .
C3 C 0.9466(5) 0.0433(8) 0.6094(2) 0.036(2) Uani 1 d .
H3A H 0.9585(5) 0.0619(8) 0.5797(2) 0.044 Uiso 1 calc R
C4 C 1.0132(5) 0.0246(7) 0.6455(2) 0.034(2) Uani 1 d D
O4 O 1.0897(3) 0.0283(7) 0.6417(2) 0.0483(14) Uani 1 d .
N5 N 0.9874(4) 0.0022(5) 0.6866(2) 0.0332(13) Uani 1 d D
H5A H 1.0267(9) -0.0086(17) 0.7107(4) 0.119(45) Uiso 1 d DU
C6 C 0.9044(4) -0.0063(6) 0.6962(2) 0.0273(14) Uani 1 d D
O6 O 0.8914(3) -0.0297(5) 0.7359(2) 0.0354(11) Uani 1 d .
C7 C 0.7924(5) 0.0547(9) 0.5816(2) 0.039(2) Uani 1 d .
O7 O 0.8069(4) 0.0770(8) 0.5426(2) 0.060(2) Uani 1 d .
O8 O 0.7185(3) 0.0481(7) 0.5939(2) 0.0490(14) Uani 1 d .
C11 C 0.5915(5) 0.1052(8) 0.6557(3) 0.042(2) Uani 1 d .
H11A H 0.6074(5) 0.1563(8) 0.6314(3) 0.051 Uiso 1 calc R
C12 C 0.5811(5) -0.0364(9) 0.6489(3) 0.046(2) Uani 1 d .
H12A H 0.5934(5) -0.0743(9) 0.6214(3) 0.055 Uiso 1 calc R
C13 C 0.5507(5) -0.1282(8) 0.6846(3) 0.045(2) Uani 1 d .
H13A H 0.5162(5) -0.2008(8) 0.6695(3) 0.054 Uiso 1 calc R
H13B H 0.5150(5) -0.0760(8) 0.7029(3) 0.054 Uiso 1 calc R
C14 C 0.6234(5) -0.1905(8) 0.7157(3) 0.044(2) Uani 1 d .
H14A H 0.6055(5) -0.2051(8) 0.7458(3) 0.052 Uiso 1 calc R
H14B H 0.6373(5) -0.2790(8) 0.7036(3) 0.052 Uiso 1 calc R
C15 C 0.7014(5) -0.1026(8) 0.7204(2) 0.037(2) Uani 1 d .
H15A H 0.7530(5) -0.1428(8) 0.7156(2) 0.044 Uiso 1 calc R
C16 C 0.7015(5) 0.0387(8) 0.7316(3) 0.035(2) Uani 1 d .
H16A H 0.7528(5) 0.0864(8) 0.7336(3) 0.042 Uiso 1 calc R
C17 C 0.6224(5) 0.1143(8) 0.7405(3) 0.039(2) Uani 1 d .
H17A H 0.5832(5) 0.0509(8) 0.7523(3) 0.047 Uiso 1 calc R
H17B H 0.6373(5) 0.1836(8) 0.7637(3) 0.047 Uiso 1 calc R
C18 C 0.5792(5) 0.1804(8) 0.6986(3) 0.040(2) Uani 1 d .
H18A H 0.6011(5) 0.2727(8) 0.6966(3) 0.048 Uiso 1 calc R
H18B H 0.5187(5) 0.1869(8) 0.7011(3) 0.048 Uiso 1 calc R
N20 N 1.2324(4) 0.0467(7) 0.6017(2) 0.0383(14) Uani 1 d D
H20A H 1.1812(6) 0.0483(19) 0.6116(6) 0.103(39) Uiso 1 d DU
C21 C 1.2167(6) 0.0717(10) 0.5515(3) 0.054(2) Uani 1 d D
H21A H 1.2710(6) 0.0770(10) 0.5393(3) 0.064 Uiso 1 calc R
H21B H 1.1855(6) -0.0052(10) 0.5370(3) 0.064 Uiso 1 calc R
C22 C 1.1681(8) 0.1987(14) 0.5396(4) 0.084(4) Uani 1 d .
H22A H 1.1599(8) 0.2095(14) 0.5069(4) 0.126 Uiso 1 calc R
H22B H 1.1993(8) 0.2756(14) 0.5533(4) 0.126 Uiso 1 calc R
H22C H 1.1137(8) 0.1934(14) 0.5509(4) 0.126 Uiso 1 calc R
C23 C 1.2820(5) 0.1575(8) 0.6277(3) 0.044(2) Uani 1 d D
H23A H 1.2530(5) 0.2440(8) 0.6213(3) 0.052 Uiso 1 calc R
H23B H 1.2840(5) 0.1397(8) 0.6603(3) 0.052 Uiso 1 calc R
C24 C 1.3701(6) 0.1687(10) 0.6158(4) 0.059(2) Uani 1 d .
H24A H 1.3993(6) 0.2411(10) 0.6333(4) 0.089 Uiso 1 calc R
H24B H 1.3686(6) 0.1884(10) 0.5837(4) 0.089 Uiso 1 calc R
H24C H 1.3997(6) 0.0840(10) 0.6226(4) 0.089 Uiso 1 calc R
C25 C 1.2670(6) -0.0922(8) 0.6109(3) 0.046(2) Uani 1 d D
H25A H 1.3192(6) -0.1020(8) 0.5969(3) 0.055 Uiso 1 calc R
H25B H 1.2264(6) -0.1587(8) 0.5969(3) 0.055 Uiso 1 calc R
C26 C 1.2851(7) -0.1221(9) 0.6613(3) 0.055(2) Uani 1 d .
H26A H 1.3074(7) -0.2132(9) 0.6655(3) 0.083 Uiso 1 calc R
H26B H 1.2334(7) -0.1145(9) 0.6752(3) 0.083 Uiso 1 calc R
H26C H 1.3262(7) -0.0578(9) 0.6752(3) 0.083 Uiso 1 calc R
C30 C 0.8964(6) 0.3139(11) 0.4911(3) 0.057(2) Uani 1 d .
H30A H 0.8753(6) 0.3863(11) 0.4702(3) 0.068 Uiso 1 calc R
H30B H 0.8476(6) 0.2649(11) 0.5000(3) 0.068 Uiso 1 calc R
Cl1 Cl 0.9592(2) 0.2018(3) 0.46305(9) 0.0702(7) Uani 1 d .
Cl2 Cl 0.9538(2) 0.3856(3) 0.53958(8) 0.0695(7) Uani 1 d .

loop_
_atom_type_symbol
_atom_type_description
_atom_type_scat_dispersion_real
_atom_type_scat_dispersion_imag
_atom_type_scat_source
C C 0.0181 0.0091 'International Tables Vol C Tables 4.2.6.8 and 6.1.1.4'
H H 0.0000 0.0000 'International Tables Vol C Tables 4.2.6.8 and 6.1.1.4'
N N 0.0311 0.0180 'International Tables Vol C Tables 4.2.6.8 and 6.1.1.4'
O O 0.0492 0.0322 'International Tables Vol C Tables 4.2.6.8 and 6.1.1.4'
Cl Cl 0.3639 0.7018 'International Tables Vol C Tables 4.2.6.8 and 6.1.1.4'
Ir Ir -4.7710 6.5667 'International Tables Vol C Tables 4.2.6.8 and 6.1.1.4'

loop_
_geom_angle_atom_site_label_1
_geom_angle_atom_site_label_2
_geom_angle_atom_site_label_3
_geom_angle
O8 Ir C15 157.8(3)
O8 Ir N1 79.7(2)
C15 Ir N1 100.0(3)
O8 Ir C11 90.0(3)
C15 Ir C11 98.4(3)
N1 Ir C11 154.3(3)
O8 Ir C12 92.0(3)
C15 Ir C12 81.9(3)
N1 Ir C12 162.5(3)
C11 Ir C12 39.2(3)
O8 Ir C16 162.4(3)
C15 Ir C16 39.7(3)
N1 Ir C16 101.6(3)
C11 Ir C16 81.5(3)
C12 Ir C16 91.0(3)
C6 N1 C2 118.7(6)
C6 N1 Ir 128.8(5)
C2 N1 Ir 112.3(5)
C3 C2 N1 124.3(7)
C3 C2 C7 120.4(6)
N1 C2 C7 115.2(6)
C2 C3 C4 118.6(6)
O4 C4 N5 119.8(7)
O4 C4 C3 125.5(7)
N5 C4 C3 114.7(7)
C4 N5 C6 126.6(6)
O6 C6 N1 124.4(6)
O6 C6 N5 118.5(6)
N1 C6 N5 117.1(6)
O7 C7 O8 124.3(7)
O7 C7 C2 119.7(7)
O8 C7 C2 116.0(6)
C7 O8 Ir 116.8(5)
C12 C11 C18 125.7(7)
C12 C11 Ir 70.6(5)
C18 C11 Ir 110.9(5)
C11 C12 C13 122.0(7)
C11 C12 Ir 70.2(5)
C13 C12 Ir 113.4(6)
C12 C13 C14 112.4(7)
C15 C14 C13 112.5(7)
C16 C15 C14 124.0(7)
C16 C15 Ir 71.1(4)
C14 C15 Ir 111.9(5)
C15 C16 C17 122.8(7)
C15 C16 Ir 69.2(4)
C17 C16 Ir 113.1(5)
C18 C17 C16 112.4(6)
C17 C18 C11 113.1(6)
C25 N20 C21 110.3(7)
C25 N20 C23 114.4(6)
C21 N20 C23 113.8(6)
C22 C21 N20 113.1(8)
C24 C23 N20 112.6(7)
N20 C25 C26 112.5(6)
Cl2 C30 Cl1 111.6(5)

loop_
_geom_bond_atom_site_label_1
_geom_bond_atom_site_label_2
_geom_bond_distance
Ir O8 2.055(6)
Ir C15 2.100(7)
Ir N1 2.102(6)
Ir C11 2.114(8)
Ir C12 2.119(9)
Ir C16 2.125(7)
N1 C6 1.360(9)
N1 C2 1.362(9)
C2 C3 1.361(11)
C2 C7 1.521(10)
C3 C4 1.431(10)
C4 O4 1.240(10)
C4 N5 1.352(10)
N5 C6 1.389(9)
C6 O6 1.243(9)
C7 O7 1.226(9)
C7 O8 1.277(9)
C11 C12 1.420(12)
C11 C18 1.506(11)
C12 C13 1.518(12)
C13 C14 1.525(11)
C14 C15 1.511(10)
C15 C16 1.435(10)
C16 C17 1.517(10)
C17 C18 1.498(11)
N20 C25 1.493(11)
N20 C21 1.503(10)
N20 C23 1.509(10)
C21 C22 1.50(2)
C23 C24 1.494(12)
C25 C26 1.517(12)
C30 Cl2 1.760(9)
C30 Cl1 1.767(10)
